data_4502097
loop_
_publ_author_name
'Cao, Man-Li'
'Wu, Jin-Ji'
'Liang, Jin-Juan'
'Ye, Bao-Hui'

_publ_section_title
;
 Ligand-Directed Assembly of Asymmetric 1,3,5-Triazine Ligands Containing
 Pyridyl and Hydroxyl Groups
;
_journal_issue 11
_journal_name_full 'Crystal Growth &amp; Design'
_journal_page_first 4934
_journal_paper_doi 10.1021/cg101016t
_journal_volume 10
_journal_year 2010
_chemical_formula_sum 'C19 H14 Co N6 O4'
_chemical_formula_weight 449.29
_chemical_name_systematic
; 
 ? 
;
_space_group_IT_number 14
_symmetry_cell_setting monoclinic
_symmetry_space_group_name_Hall '-P 2ybc'
_symmetry_space_group_name_H-M 'P 1 21/c 1'
_atom_sites_solution_hydrogens geom
_atom_sites_solution_primary direct
_atom_sites_solution_secondary difmap
_audit_creation_method SHELXL-97
_cell_angle_alpha 90.00
_cell_angle_beta 114.311(7)
_cell_angle_gamma 90.00
_cell_formula_units_Z 4
_cell_length_a 10.0067(12)
_cell_length_b 14.5084(18)
_cell_length_c 14.0415(14)
_cell_measurement_reflns_used 3231
_cell_measurement_temperature 293(2)
_cell_measurement_theta_max 25.00
_cell_measurement_theta_min 2.12
_cell_volume 1857.8(4)
_computing_structure_refinement 'SHELXL-97 (Sheldrick, 1997)'
_computing_structure_solution 'SHELXS-97 (Sheldrick, 1990)'
_diffrn_ambient_temperature 293(2)
_diffrn_measured_fraction_theta_full 0.989
_diffrn_measured_fraction_theta_max 0.989
_diffrn_measurement_device_type 'Bruker Smart Apex CCD area detector'
_diffrn_measurement_method 'phi and omega scans'
_diffrn_radiation_monochromator graphite
_diffrn_radiation_source 'fine-focus sealed tube'
_diffrn_radiation_type MoK\a
_diffrn_radiation_wavelength 0.71073
_diffrn_reflns_av_R_equivalents 0.0330
_diffrn_reflns_av_sigmaI/netI 0.0534
_diffrn_reflns_limit_h_max 7
_diffrn_reflns_limit_h_min -11
_diffrn_reflns_limit_k_max 17
_diffrn_reflns_limit_k_min -17
_diffrn_reflns_limit_l_max 13
_diffrn_reflns_limit_l_min -16
_diffrn_reflns_number 6134
_diffrn_reflns_theta_full 25.00
_diffrn_reflns_theta_max 25.00
_diffrn_reflns_theta_min 2.12
_diffrn_standards_decay_% negligible
_exptl_absorpt_coefficient_mu 0.966
_exptl_absorpt_correction_T_max 0.8767
_exptl_absorpt_correction_T_min 0.8303
_exptl_absorpt_correction_type multi-scan
_exptl_absorpt_process_details SADABS
_exptl_crystal_colour purple
_exptl_crystal_density_diffrn 1.606
_exptl_crystal_density_method 'not measured'
_exptl_crystal_description block
_exptl_crystal_F_000 916
_exptl_crystal_size_max 0.20
_exptl_crystal_size_mid 0.16
_exptl_crystal_size_min 0.14
_refine_diff_density_max 0.479
_refine_diff_density_min -0.281
_refine_diff_density_rms 0.075
_refine_ls_extinction_method none
_refine_ls_goodness_of_fit_ref 1.010
_refine_ls_hydrogen_treatment constr
_refine_ls_matrix_type full
_refine_ls_number_parameters 271
_refine_ls_number_reflns 3231
_refine_ls_number_restraints 0
_refine_ls_restrained_S_all 1.010
_refine_ls_R_factor_all 0.0578
_refine_ls_R_factor_gt 0.0454
_refine_ls_shift/su_max 0.000
_refine_ls_shift/su_mean 0.000
_refine_ls_structure_factor_coef Fsqd
_refine_ls_weighting_details 'calc w=1/[\s^2^(Fo^2^)+(0.0628P)^2^+0.9775P] where P=(Fo^2^+2Fc^2^)/3'
_refine_ls_weighting_scheme calc
_refine_ls_wR_factor_gt 0.1086
_refine_ls_wR_factor_ref 0.1158
_reflns_number_gt 2549
_reflns_number_total 3231
_reflns_threshold_expression >2sigma(I)
_cod_data_source_file cg101016t_si_001.cif
_cod_data_source_block complex_3a
_cod_depositor_comments
;
The following automatic conversions were performed:

'_symmetry_cell_setting' value 'MONOCLINIC' changed to 'monoclinic'
according to /home/saulius/struct/CIF-dictionaries/cif_core.dic
dictionary named 'cif_core.dic' version 2.4.2 from 2011-04-26.

Automatic conversion script
Id: cif_fix_values 1715 2011-07-08 13:25:40Z adriana 
;
_cod_original_sg_symbol_H-M P21/c
_cod_database_code 4502097

loop_
_symmetry_equiv_pos_as_xyz
'x, y, z'
'-x, y+1/2, -z+1/2'
'-x, -y, -z'
'x, -y-1/2, z-1/2'

loop_
_atom_site_label
_atom_site_type_symbol
_atom_site_fract_x
_atom_site_fract_y
_atom_site_fract_z
_atom_site_U_iso_or_equiv
_atom_site_adp_type
_atom_site_occupancy
_atom_site_symmetry_multiplicity
_atom_site_calc_flag
_atom_site_refinement_flags
Co1 Co 0.70043(5) 0.44793(3) 0.78008(3) 0.01795(17) Uani 1 1 d .
C1 C 0.6693(4) 0.8912(3) 0.4177(3) 0.0345(9) Uani 1 1 d .
H1A H 0.5959 0.9310 0.4228 0.052 Uiso 1 1 d R
C2 C 0.7020(4) 0.8107(3) 0.4743(3) 0.0348(10) Uani 1 1 d .
H2A H 0.6515 0.7945 0.5172 0.052 Uiso 1 1 d R
C3 C 0.8076(4) 0.7528(3) 0.4690(3) 0.0279(8) Uani 1 1 d .
C4 C 0.8760(4) 0.7783(3) 0.4062(3) 0.0341(9) Uani 1 1 d .
H4A H 0.9495 0.7394 0.4000 0.051 Uiso 1 1 d R
C5 C 0.8368(4) 0.8602(3) 0.3519(3) 0.0347(9) Uani 1 1 d .
H5A H 0.8858 0.8774 0.3084 0.052 Uiso 1 1 d R
C6 C 0.8481(4) 0.6656(2) 0.5310(3) 0.0251(8) Uani 1 1 d .
C7 C 0.7932(4) 0.5540(2) 0.6230(3) 0.0243(8) Uani 1 1 d .
C8 C 1.0157(4) 0.5570(2) 0.6131(3) 0.0217(8) Uani 1 1 d .
C9 C 1.1699(4) 0.5216(2) 0.6461(3) 0.0224(8) Uani 1 1 d .
C10 C 1.2275(4) 0.4503(3) 0.7170(3) 0.0349(10) Uani 1 1 d .
H10A H 1.1659 0.4173 0.7426 0.052 Uiso 1 1 d R
C11 C 1.3740(4) 0.4272(3) 0.7488(3) 0.0348(10) Uani 1 1 d .
H11A H 1.4128 0.3778 0.7980 0.052 Uiso 1 1 d R
C12 C 1.4051(4) 0.5364(3) 0.6438(3) 0.0323(9) Uani 1 1 d .
H12A H 1.4672 0.5664 0.6164 0.048 Uiso 1 1 d R
C13 C 1.2610(4) 0.5636(3) 0.6081(3) 0.0320(9) Uani 1 1 d .
H13A H 1.2243 0.6119 0.5571 0.048 Uiso 1 1 d R
C14 C 0.7807(4) 0.2450(3) 1.2302(3) 0.0293(8) Uani 1 1 d .
H14A H 0.8328 0.2481 1.3048 0.044 Uiso 1 1 d R
C15 C 0.8045(4) 0.3123(2) 1.1703(3) 0.0298(9) Uani 1 1 d .
H15A H 0.8741 0.3606 1.2029 0.045 Uiso 1 1 d R
C16 C 0.7295(4) 0.3106(2) 1.0627(3) 0.0219(8) Uani 1 1 d .
C17 C 0.6292(4) 0.2404(2) 1.0205(3) 0.0237(8) Uani 1 1 d .
H17A H 0.5724 0.2376 0.9463 0.036 Uiso 1 1 d R
C18 C 0.6108(4) 0.1748(2) 1.0852(3) 0.0261(8) Uani 1 1 d .
H18A H 0.5409 0.1264 1.0546 0.039 Uiso 1 1 d R
C19 C 0.7600(4) 0.3822(2) 0.9957(3) 0.0248(8) Uani 1 1 d .
N1 N 0.7350(3) 0.9180(2) 0.3570(2) 0.0273(7) Uani 1 1 d .
N2 N 0.7520(3) 0.6321(2) 0.5637(2) 0.0288(7) Uani 1 1 d .
N3 N 0.9806(3) 0.6300(2) 0.5506(2) 0.0267(7) Uani 1 1 d .
N4 N 0.9310(3) 0.5156(2) 0.6524(2) 0.0253(7) Uani 1 1 d .
N5 N 1.4636(3) 0.46943(19) 0.7142(2) 0.0224(6) Uani 1 1 d .
N6 N 0.6862(3) 0.17497(19) 1.1890(2) 0.0222(6) Uani 1 1 d .
O1 O 0.7033(2) 0.51795(17) 0.65206(18) 0.0245(6) Uani 1 1 d .
O2 O 0.6862(3) 0.37392(17) 0.89828(17) 0.0283(6) Uani 1 1 d .
O3 O 0.8532(4) 0.4417(2) 1.0396(2) 0.0537(9) Uani 1 1 d .
O1W O 0.9357(3) 0.42992(17) 0.8383(2) 0.0319(6) Uani 1 1 d .
H1WA H 1.0101 0.4683 0.8884 0.048 Uiso 1 1 d R
H1WB H 0.9475 0.4572 0.7804 0.048 Uiso 1 1 d R

loop_
_atom_site_aniso_label
_atom_site_aniso_U_11
_atom_site_aniso_U_22
_atom_site_aniso_U_33
_atom_site_aniso_U_23
_atom_site_aniso_U_13
_atom_site_aniso_U_12
Co1 0.0187(3) 0.0179(3) 0.0193(3) 0.00044(18) 0.0098(2) -0.00007(19)
C1 0.033(2) 0.031(2) 0.045(2) 0.0096(18) 0.022(2) 0.0086(17)
C2 0.031(2) 0.033(2) 0.051(3) 0.0122(19) 0.027(2) 0.0067(17)
C3 0.0228(19) 0.0274(19) 0.032(2) 0.0030(16) 0.0103(17) -0.0022(16)
C4 0.035(2) 0.031(2) 0.044(2) 0.0101(18) 0.025(2) 0.0073(18)
C5 0.038(2) 0.032(2) 0.041(2) 0.0094(18) 0.023(2) 0.0057(18)
C6 0.0212(18) 0.0260(18) 0.0275(19) 0.0024(15) 0.0093(16) -0.0001(16)
C7 0.0235(19) 0.0240(18) 0.0253(18) 0.0005(15) 0.0100(17) -0.0011(16)
C8 0.0204(18) 0.0252(18) 0.0221(17) -0.0059(15) 0.0114(16) -0.0049(15)
C9 0.0184(18) 0.0270(19) 0.0237(18) -0.0011(15) 0.0105(16) -0.0001(15)
C10 0.022(2) 0.042(2) 0.045(2) 0.0142(19) 0.0177(19) 0.0010(18)
C11 0.025(2) 0.034(2) 0.044(2) 0.0165(18) 0.0130(19) -0.0007(17)
C12 0.026(2) 0.037(2) 0.041(2) 0.0153(18) 0.0221(19) 0.0082(17)
C13 0.0244(19) 0.037(2) 0.039(2) 0.0175(18) 0.0182(18) 0.0075(17)
C14 0.036(2) 0.030(2) 0.0182(17) -0.0017(15) 0.0075(17) -0.0067(17)
C15 0.039(2) 0.026(2) 0.0218(19) -0.0030(15) 0.0097(17) -0.0098(17)
C16 0.0217(18) 0.0230(18) 0.0219(17) 0.0022(14) 0.0100(15) 0.0002(15)
C17 0.0231(18) 0.0267(18) 0.0184(17) 0.0000(14) 0.0057(15) -0.0026(15)
C18 0.0246(19) 0.0253(19) 0.0258(19) -0.0010(15) 0.0079(16) -0.0042(15)
C19 0.0219(18) 0.0273(19) 0.0242(19) 0.0032(15) 0.0086(16) -0.0020(16)
N1 0.0263(17) 0.0252(16) 0.0305(17) 0.0067(13) 0.0119(15) 0.0008(14)
N2 0.0219(16) 0.0311(17) 0.0367(18) 0.0131(14) 0.0152(15) 0.0045(14)
N3 0.0204(15) 0.0294(17) 0.0311(16) 0.0068(13) 0.0114(14) 0.0036(13)
N4 0.0210(16) 0.0314(17) 0.0251(16) 0.0031(13) 0.0111(14) -0.0006(13)
N5 0.0191(15) 0.0235(15) 0.0282(16) 0.0009(12) 0.0133(14) 0.0008(12)
N6 0.0244(16) 0.0217(15) 0.0225(15) 0.0001(12) 0.0116(13) 0.0002(12)
O1 0.0183(12) 0.0317(14) 0.0278(13) 0.0081(11) 0.0139(11) 0.0006(11)
O2 0.0317(14) 0.0334(14) 0.0194(13) 0.0045(11) 0.0101(12) -0.0074(11)
O3 0.061(2) 0.0496(19) 0.0315(16) 0.0063(14) -0.0003(15) -0.0336(16)
O1W 0.0259(14) 0.0314(14) 0.0352(15) 0.0004(11) 0.0093(12) -0.0032(11)

loop_
_atom_type_symbol
_atom_type_description
_atom_type_scat_dispersion_real
_atom_type_scat_dispersion_imag
_atom_type_scat_source
C C 0.0033 0.0016 'International Tables Vol C Tables 4.2.6.8 and 6.1.1.4'
H H 0.0000 0.0000 'International Tables Vol C Tables 4.2.6.8 and 6.1.1.4'
Co Co 0.3494 0.9721 'International Tables Vol C Tables 4.2.6.8 and 6.1.1.4'
N N 0.0061 0.0033 'International Tables Vol C Tables 4.2.6.8 and 6.1.1.4'
O O 0.0106 0.0060 'International Tables Vol C Tables 4.2.6.8 and 6.1.1.4'

loop_
_geom_angle_atom_site_label_1
_geom_angle_atom_site_label_2
_geom_angle_atom_site_label_3
_geom_angle
_geom_angle_site_symmetry_1
_geom_angle_site_symmetry_3
O2 Co1 O1 176.01(9) . .
O2 Co1 N6 92.17(10) . 4_565
O1 Co1 N6 84.97(10) . 4_565
O2 Co1 O1W 93.36(10) . .
O1 Co1 O1W 89.18(9) . .
N6 Co1 O1W 85.45(10) 4_565 .
O2 Co1 N1 96.71(11) . 4_576
O1 Co1 N1 86.37(10) . 4_576
N6 Co1 N1 170.11(11) 4_565 4_576
O1W Co1 N1 89.68(10) . 4_576
O2 Co1 N5 89.59(10) . 1_455
O1 Co1 N5 87.85(10) . 1_455
N6 Co1 N5 94.09(10) 4_565 1_455
O1W Co1 N5 177.02(10) . 1_455
N1 Co1 N5 90.33(11) 4_576 1_455
N1 C1 C2 123.8(4) . .
N1 C1 H1A 117.8 . .
C2 C1 H1A 118.4 . .
C1 C2 C3 119.5(3) . .
C1 C2 H2A 120.6 . .
C3 C2 H2A 119.9 . .
C4 C3 C2 117.9(3) . .
C4 C3 C6 121.1(3) . .
C2 C3 C6 121.0(3) . .
C3 C4 C5 119.1(4) . .
C3 C4 H4A 120.3 . .
C5 C4 H4A 120.7 . .
N1 C5 C4 123.8(4) . .
N1 C5 H5A 117.9 . .
C4 C5 H5A 118.2 . .
N2 C6 N3 126.0(3) . .
N2 C6 C3 117.0(3) . .
N3 C6 C3 117.0(3) . .
O1 C7 N2 118.0(3) . .
O1 C7 N4 119.9(3) . .
N2 C7 N4 122.0(3) . .
N3 C8 N4 126.5(3) . .
N3 C8 C9 115.8(3) . .
N4 C8 C9 117.7(3) . .
C13 C9 C10 117.6(3) . .
C13 C9 C8 119.2(3) . .
C10 C9 C8 123.1(3) . .
C9 C10 C11 119.0(3) . .
C9 C10 H10A 120.0 . .
C11 C10 H10A 121.0 . .
N5 C11 C10 123.5(3) . .
N5 C11 H11A 118.2 . .
C10 C11 H11A 118.3 . .
N5 C12 C13 123.6(3) . .
N5 C12 H12A 117.9 . .
C13 C12 H12A 118.6 . .
C9 C13 C12 119.7(3) . .
C9 C13 H13A 120.1 . .
C12 C13 H13A 120.2 . .
N6 C14 C15 122.8(3) . .
N6 C14 H14A 118.3 . .
C15 C14 H14A 118.8 . .
C14 C15 C16 120.2(3) . .
C14 C15 H15A 120.1 . .
C16 C15 H15A 119.7 . .
C17 C16 C15 117.0(3) . .
C17 C16 C19 122.4(3) . .
C15 C16 C19 120.6(3) . .
C18 C17 C16 119.7(3) . .
C18 C17 H17A 120.4 . .
C16 C17 H17A 119.9 . .
N6 C18 C17 123.3(3) . .
N6 C18 H18A 118.0 . .
C17 C18 H18A 118.7 . .
O3 C19 O2 126.3(3) . .
O3 C19 C16 118.3(3) . .
O2 C19 C16 115.4(3) . .
C1 N1 C5 115.9(3) . .
C1 N1 Co1 123.9(2) . 4_575
C5 N1 Co1 119.9(2) . 4_575
C6 N2 C7 116.0(3) . .
C8 N3 C6 114.4(3) . .
C8 N4 C7 114.9(3) . .
C11 N5 C12 116.6(3) . .
C11 N5 Co1 123.8(2) . 1_655
C12 N5 Co1 119.1(2) . 1_655
C18 N6 C14 116.8(3) . .
C18 N6 Co1 120.9(2) . 4_566
C14 N6 Co1 120.3(2) . 4_566
C7 O1 Co1 139.3(2) . .
C19 O2 Co1 128.9(2) . .
Co1 O1W H1WA 126.8 . .
Co1 O1W H1WB 97.2 . .
H1WA O1W H1WB 93.0 . .

loop_
_geom_bond_atom_site_label_1
_geom_bond_atom_site_label_2
_geom_bond_distance
_geom_bond_site_symmetry_2
Co1 O2 2.030(2) .
Co1 O1 2.075(2) .
Co1 N6 2.165(3) 4_565
Co1 O1W 2.167(2) .
Co1 N1 2.182(3) 4_576
Co1 N5 2.183(3) 1_455
C1 N1 1.331(5) .
C1 C2 1.375(5) .
C1 H1A 0.9599 .
C2 C3 1.377(5) .
C2 H2A 0.9600 .
C3 C4 1.370(5) .
C3 C6 1.494(5) .
C4 C5 1.379(5) .
C4 H4A 0.9599 .
C5 N1 1.344(5) .
C5 H5A 0.9599 .
C6 N2 1.318(4) .
C6 N3 1.342(4) .
C7 O1 1.246(4) .
C7 N2 1.365(4) .
C7 N4 1.384(4) .
C8 N3 1.326(4) .
C8 N4 1.331(4) .
C8 C9 1.506(5) .
C9 C13 1.374(5) .
C9 C10 1.386(5) .
C10 C11 1.386(5) .
C10 H10A 0.9601 .
C11 N5 1.332(5) .
C11 H11A 0.9599 .
C12 N5 1.336(4) .
C12 C13 1.375(5) .
C12 H12A 0.9599 .
C13 H13A 0.9601 .
C14 N6 1.345(4) .
C14 C15 1.374(5) .
C14 H14A 0.9599 .
C15 C16 1.383(5) .
C15 H15A 0.9599 .
C16 C17 1.381(5) .
C16 C19 1.514(5) .
C17 C18 1.380(5) .
C17 H17A 0.9599 .
C18 N6 1.336(4) .
C18 H18A 0.9599 .
C19 O3 1.233(4) .
C19 O2 1.265(4) .
N1 Co1 2.182(3) 4_575
N5 Co1 2.183(3) 1_655
N6 Co1 2.165(3) 4_566
O1W H1WA 0.9637 .
O1W H1WB 0.9546 .
